data_7036113
loop_
_publ_author_name
'Pinglu Shi'
'Zhiguo Xia'
'Molokeev Maxim'
'Victor Atuchin'

_publ_section_title
;
 Crystal Chemistry and Luminescent Properties of Red-Emitting
 CsGd1-xEux(MoO4)2 Solid-Solution Phosphors
;
_journal_issue 25
_journal_name_full 'Dalton Transactions'
_journal_page_first 9669
_journal_page_last 9676
_journal_paper_doi 10.1039/C4DT00339J
_journal_volume 43
_journal_year 2014
_chemical_formula_moiety 'Eu1.60 Gd0.40 Mo4 O16, 2(Cs)'
_chemical_formula_sum 'Cs2 Eu1.6 Gd0.4 Mo4 O16'
_chemical_formula_weight 1211.63
_space_group_IT_number 13
_symmetry_cell_setting monoclinic
_symmetry_space_group_name_Hall '-P 2yc'
_symmetry_space_group_name_H-M 'P 1 2/c 1'
_cell_angle_alpha 90
_cell_angle_beta 90.9525(50)
_cell_angle_gamma 90
_cell_formula_units_Z 1
_cell_length_a 9.52564(17)
_cell_length_b 5.08836(18)
_cell_length_c 8.08806(88)
_cell_measurement_temperature 300
_cell_volume 391.97(5)
_diffrn_ambient_temperature 300
_diffrn_measurement_device_type
;
D8 ADVANCE Bruker
;
_diffrn_radiation_monochromator none
_diffrn_radiation_probe x-ray
_diffrn_radiation_type
;
 Cu K\a~1~~2~
;
_exptl_absorpt_coefficient_mu 117.678
_exptl_crystal_density_diffrn 5.132805
_pd_char_colour
;
colourless
;
_pd_meas_2theta_range_inc 0.020254
_pd_meas_2theta_range_max 120.007927
_pd_meas_2theta_range_min 5.002363
_pd_meas_scan_method step
_pd_proc_ls_pref_orient_corr
;
Prefered orientation on (100)
;
_pd_proc_ls_profile_function PearsonVII
_pd_proc_ls_prof_R_factor 3.230
_pd_proc_ls_prof_wR_expected 2.500
_pd_proc_ls_prof_wR_factor 4.110
_pd_proc_number_of_points 5678.1655
_pd_spec_mount_mode reflection
_refine_ls_goodness_of_fit_all 1.644
_refine_ls_R_I_factor 0.92
_refine_ls_shift/su_max 0.01000
_cod_data_source_file CsEu0p8Gd0p2Mo2O8.cif
_cod_data_source_block a
_cod_original_cell_volume 391.973(45)
_cod_original_sg_symbol_Hall
;
-P 2yc
;
_cod_original_sg_symbol_H-M P2/c
_cod_original_formula_sum
;
Cs2 Eu1.60 Gd0.40 Mo4 O16
;
_cod_database_code 7036113
_cod_database_fobs_code 7036113

loop_
_symmetry_equiv_pos_as_xyz
'x, y, z'
'-x, -y, -z'
'-x, y, -z+1/2'
'x, -y, z+1/2'

loop_
_atom_site_label
_atom_site_type_symbol
_atom_site_fract_x
_atom_site_fract_y
_atom_site_fract_z
_atom_site_occupancy
_atom_site_B_iso_or_equiv
Gd Gd 0 -0.0356(26) 0.25 0.2 0.975(82)
Eu Eu 0 -0.0356(26) 0.25 0.8 0.975(82)
Cs Cs 0.5 -0.0140(25) 0.25 1 2.304(64)
Mo Mo 0.19683(15) 0.4751(24) 0.00544(78) 1 1.021(69)
O1 O 0.06532(82) 0.7362(74) 0.0005(53) 1 1.50(25)
O2 O 0.1976(20) 0.2437(89) 0.8837(78) 1 1.50(25)
O3 O 0.35818(84) 0.6714(59) 0.0094(56) 1 1.50(25)
O4 O 0.1843(20) 0.2325(74) 0.2059(79) 1 1.50(25)

loop_
_diffrn_radiation_wavelength
_diffrn_radiation_wavelength_wt
1.5406 1.0000
1.5443 0.5000

loop_
_geom_angle_atom_site_label_1
_geom_angle_atom_site_label_2
_geom_angle_atom_site_label_3
_geom_angle
_geom_angle_site_symmetry_1
_geom_angle_site_symmetry_3
O1 Gd O1 72.1(17) 1_545 2_565
O1 Gd O1 122.6(27) 1_545 3_545
O1 Gd O1 150.4(64) 1_545 4_565
O1 Gd O2 67.9(21) 1_545 2_556
O1 Gd O2 87.3(15) 1_545 4_554
O1 Gd O4 86.9(16) 1_545 1_555
O1 Gd O4 129.3(31) 1_545 3_555
O1 Gd O1 108.3(17) 2_565 4_565
O1 Gd O2 74.5(18) 2_565 2_556
O1 Gd O2 141.7(47) 2_565 4_554
O1 Gd O4 72.5(18) 2_565 1_555
O1 Gd O4 66.1(21) 2_565 3_555
O2 Gd O2 127.7(29) 2_556 4_554
O2 Gd O4 143.3(42) 2_556 1_555
O2 Gd O4 74.4(15) 2_556 3_555
O4 Gd O4 105.6(13) 1_555 3_555
O2 Cs O2 138.6(31) 2_656 4_554
O2 Cs O3 89.07(99) 2_656 1_545
O2 Cs O3 65.2(16) 2_656 2_665
O2 Cs O3 67.6(15) 2_656 3_645
O2 Cs O3 145.3(43) 2_656 4_565
O2 Cs O4 50.7(20) 2_656 3_655
O3 Cs O3 93.53(100) 1_545 2_665
O3 Cs O3 111.5(16) 1_545 3_645
O3 Cs O3 125.4(24) 1_545 4_565
O3 Cs O4 73.5(12) 1_545 1_555
O3 Cs O4 135.7(28) 1_545 3_655
O3 Cs O3 110.5(15) 2_665 4_565
O3 Cs O4 97.03(99) 2_665 1_555
O3 Cs O4 56.1(20) 2_665 3_655
O4 Cs O4 134.9(21) 1_555 3_655
O1 Mo O1 70.1(11) 1_555 2_565
O1 Mo O2 123.7(32) 1_555 1_554
O1 Mo O2 72.7(20) 1_555 4_564
O1 Mo O3 100.3(12) 1_555 1_555
O1 Mo O4 114.1(23) 1_555 1_555
O1 Mo O4 65.3(24) 1_555 4_564
O1 Mo O2 72.5(17) 2_565 1_554
O1 Mo O2 99.9(12) 2_565 4_564
O1 Mo O4 73.1(15) 2_565 1_555
O1 Mo O4 99.6(12) 2_565 4_564
O2 Mo O3 114.6(23) 1_554 1_555
O2 Mo O4 92.7(26) 1_554 1_555
O2 Mo O4 81.7(25) 1_554 4_564
O2 Mo O3 76.4(17) 4_564 1_555
O2 Mo O4 62.4(33) 4_564 1_555
O2 Mo O4 123.3(37) 4_564 4_564
O3 Mo O4 112.1(21) 1_555 1_555
O3 Mo O4 75.7(17) 1_555 4_564

loop_
_geom_bond_atom_site_label_1
_geom_bond_atom_site_label_2
_geom_bond_distance
_geom_bond_site_symmetry_2
Gd O1 2.419(41) 1_545
Gd O1 2.602(41) 2_565
Gd O2 2.401(38) 2_556
Gd O4 2.256(30) .
Cs O2 3.307(31) 2_656
Cs O3 2.844(36) 1_545
Cs O3 3.059(36) 2_665
Cs O4 3.272(24) .
Mo O1 1.826(29) .
Mo O2 1.535(54) 1_554
Mo O3 1.833(19) .
Mo O4 2.043(56) .
